data_1570401
loop_
_publ_author_name
'Marrett, Joseph M.'
'Titi, Hatem M.'
'Teoh, Yong'
'Fri&#x161;&#x10d;i&#x107;, Tomislav'

_publ_section_title
;
 Supramolecular "baking powder": a hexameric halogen-bonded phosphonium
 salt cage encapsulates and functionalises small-molecule carbonyl
 compounds.
;
_journal_issue 1
_journal_name_full 'Chemical science'
_journal_page_first 298
_journal_page_last 306
_journal_paper_doi 10.1039/d2sc04615f
_journal_volume 15
_journal_year 2023
_chemical_formula_sum 'C22 H22 Br3 O0.75 P'
_chemical_formula_weight 569.09
_chemical_name_systematic '(dibromomethyl)triphenylphosphonium bromide 1-isobutylaldehyde'
_space_group_crystal_system trigonal
_space_group_IT_number 148
_space_group_name_Hall '-R 3'
_space_group_name_H-M_alt 'R -3 :H'
_atom_sites_solution_hydrogens geom
_atom_sites_solution_primary iterative
_atom_sites_solution_secondary difmap
_audit_creation_method SHELXL-2017/1
_audit_update_record
;
2021-07-07 deposited with the CCDC.	2023-11-21 downloaded from the CCDC.
;
_cell_angle_alpha 90
_cell_angle_beta 90
_cell_angle_gamma 120
_cell_formula_units_Z 18
_cell_length_a 33.1440(5)
_cell_length_b 33.1440(5)
_cell_length_c 11.4650(2)
_cell_measurement_reflns_used 4252
_cell_measurement_temperature 298(2)
_cell_measurement_theta_max 72.437
_cell_measurement_theta_min 5.338
_cell_volume 10907.2(3)
_computing_cell_refinement 'Bruker APEX3'
_computing_data_collection 'Bruker APEX3'
_computing_data_reduction 'Bruker APEX3'
_computing_publication_material 'enCIFer 2020.2.0'
_computing_structure_refinement 'SHELXL-2017/1 (Sheldrick, 2017)'
_computing_structure_solution 'SHELXT 2014/5 (Sheldrick, 2014)'
_diffrn_ambient_temperature 298(2)
_diffrn_measured_fraction_theta_full 0.991
_diffrn_measured_fraction_theta_max 0.990
_diffrn_measurement_device_type 'Bruker AXS D8'
_diffrn_measurement_method '\f and \w scans'
_diffrn_radiation_type CuK\a
_diffrn_radiation_wavelength 1.54178
_diffrn_reflns_av_R_equivalents 0.0488
_diffrn_reflns_av_unetI/netI 0.0198
_diffrn_reflns_Laue_measured_fraction_full 0.991
_diffrn_reflns_Laue_measured_fraction_max 0.990
_diffrn_reflns_limit_h_max 40
_diffrn_reflns_limit_h_min -40
_diffrn_reflns_limit_k_max 40
_diffrn_reflns_limit_k_min -40
_diffrn_reflns_limit_l_max 10
_diffrn_reflns_limit_l_min -14
_diffrn_reflns_number 74083
_diffrn_reflns_point_group_measured_fraction_full 0.991
_diffrn_reflns_point_group_measured_fraction_max 0.990
_diffrn_reflns_theta_full 67.679
_diffrn_reflns_theta_max 72.437
_diffrn_reflns_theta_min 5.338
_exptl_absorpt_coefficient_mu 6.849
_exptl_absorpt_correction_T_max 0.7536
_exptl_absorpt_correction_T_min 0.4015
_exptl_absorpt_correction_type multi-scan
_exptl_absorpt_process_details 'Bruker AXScale'
_exptl_crystal_colour colorless
_exptl_crystal_density_diffrn 1.560
_exptl_crystal_density_method 'not measured'
_exptl_crystal_description block
_exptl_crystal_F_000 5040
_exptl_crystal_size_max 0.264
_exptl_crystal_size_mid 0.114
_exptl_crystal_size_min 0.111
_refine_diff_density_max 0.712
_refine_diff_density_min -0.856
_refine_diff_density_rms 0.060
_refine_ls_extinction_coef 0.000046(11)
_refine_ls_extinction_expression Fc^*^=kFc[1+0.001xFc^2^\l^3^/sin(2\q)]^-1/4^
_refine_ls_extinction_method 'SHELXL-2017/1 (Sheldrick 2017)'
_refine_ls_goodness_of_fit_ref 1.046
_refine_ls_hydrogen_treatment constr
_refine_ls_matrix_type full
_refine_ls_number_parameters 254
_refine_ls_number_reflns 4764
_refine_ls_number_restraints 225
_refine_ls_restrained_S_all 1.045
_refine_ls_R_factor_all 0.0420
_refine_ls_R_factor_gt 0.0370
_refine_ls_shift/su_max 0.001
_refine_ls_shift/su_mean 0.000
_refine_ls_structure_factor_coef Fsqd
_refine_ls_weighting_details 'w=1/[\s^2^(Fo^2^)+(0.0335P)^2^+40.0779P] where P=(Fo^2^+2Fc^2^)/3'
_refine_ls_weighting_scheme calc
_refine_ls_wR_factor_gt 0.0891
_refine_ls_wR_factor_ref 0.0945
_reflns_Friedel_coverage 0.000
_reflns_number_gt 4252
_reflns_number_total 4764
_reflns_threshold_expression 'I > 2\s(I)'
_cod_data_source_file d2sc04615f2.cif
_cod_data_source_block 1_1_isobutyraldehyde
_cod_depositor_comments 'Adding full bibliography for 1570391--1570408.cif.'
_cod_original_cell_volume 10907.2(4)
_cod_database_code 1570401
_shelx_shelxl_version_number 2017/1
_shelx_space_group_comment
;
The symmetry employed for this shelxl refinement is uniquely defined
by the following loop, which should always be used as a source of
symmetry information in preference to the above space-group names.
They are only intended as comments.
;
_shelx_estimated_absorpt_t_min 0.265
_shelx_estimated_absorpt_t_max 0.517

loop_
_space_group_symop_operation_xyz
'x, y, z'
'-y, x-y, z'
'-x+y, -x, z'
'x+2/3, y+1/3, z+1/3'
'-y+2/3, x-y+1/3, z+1/3'
'-x+y+2/3, -x+1/3, z+1/3'
'x+1/3, y+2/3, z+2/3'
'-y+1/3, x-y+2/3, z+2/3'
'-x+y+1/3, -x+2/3, z+2/3'
'-x, -y, -z'
'y, -x+y, -z'
'x-y, x, -z'
'-x+2/3, -y+1/3, -z+1/3'
'y+2/3, -x+y+1/3, -z+1/3'
'x-y+2/3, x+1/3, -z+1/3'
'-x+1/3, -y+2/3, -z+2/3'
'y+1/3, -x+y+2/3, -z+2/3'
'x-y+1/3, x+2/3, -z+2/3'

loop_
_atom_site_label
_atom_site_type_symbol
_atom_site_fract_x
_atom_site_fract_y
_atom_site_fract_z
_atom_site_U_iso_or_equiv
_atom_site_adp_type
_atom_site_occupancy
_atom_site_site_symmetry_order
_atom_site_calc_flag
_atom_site_refinement_flags_posn
_atom_site_refinement_flags_adp
_atom_site_refinement_flags_occupancy
_atom_site_disorder_assembly
_atom_site_disorder_group
P1 P 0.58976(3) 0.50770(3) 0.24632(6) 0.0529(2) Uani 1 1 d . . . . .
C2 C 0.61167(14) 0.46846(13) 0.2272(3) 0.0636(8) Uani 1 1 d . . . . .
C3 C 0.65903(16) 0.48626(17) 0.2121(4) 0.0823(11) Uani 1 1 d . . . . .
H3 H 0.679228 0.518262 0.215721 0.099 Uiso 1 1 calc R U . . .
C4 C 0.6765(2) 0.4568(3) 0.1916(5) 0.1136(17) Uani 1 1 d . . . . .
H4 H 0.708361 0.468716 0.181730 0.136 Uiso 1 1 calc R U . . .
C5 C 0.6470(3) 0.4107(3) 0.1862(5) 0.125(2) Uani 1 1 d . . . . .
H5 H 0.658662 0.390892 0.171923 0.150 Uiso 1 1 calc R U . . .
C6 C 0.5995(3) 0.3920(2) 0.2013(5) 0.1142(18) Uani 1 1 d . . . . .
H6 H 0.579647 0.359897 0.198241 0.137 Uiso 1 1 calc R U . . .
C7 C 0.58175(19) 0.42103(15) 0.2209(4) 0.0850(12) Uani 1 1 d . . . . .
H7 H 0.549842 0.408807 0.229872 0.102 Uiso 1 1 calc R U . . .
C8 C 0.63138(11) 0.55764(12) 0.3277(3) 0.0582(7) Uani 1 1 d . . . . .
C9 C 0.65347(15) 0.55016(16) 0.4216(3) 0.0781(10) Uani 1 1 d . . . . .
H9 H 0.648713 0.520544 0.437007 0.094 Uiso 1 1 calc R U . . .
C10 C 0.68291(16) 0.58789(19) 0.4921(4) 0.0896(13) Uani 1 1 d . . . . .
H10 H 0.697620 0.583283 0.555567 0.108 Uiso 1 1 calc R U . . .
C11 C 0.69026(15) 0.63119(18) 0.4691(4) 0.0864(12) Uani 1 1 d . . . . .
H11 H 0.710428 0.656075 0.515944 0.104 Uiso 1 1 calc R U . . .
C12 C 0.66827(13) 0.63862(14) 0.3773(4) 0.0741(10) Uani 1 1 d . . . . .
H12 H 0.673244 0.668372 0.362778 0.089 Uiso 1 1 calc R U . . .
C13 C 0.63846(12) 0.60161(12) 0.3058(3) 0.0630(8) Uani 1 1 d . . . . .
H13 H 0.623415 0.606541 0.243657 0.076 Uiso 1 1 calc R U . . .
C14 C 0.53518(12) 0.47912(12) 0.3228(3) 0.0632(8) Uani 1 1 d . . . . .
C15 C 0.53225(17) 0.45388(14) 0.4226(4) 0.0849(12) Uani 1 1 d . . . . .
H15 H 0.557584 0.451244 0.447084 0.102 Uiso 1 1 calc R U . . .
C16 C 0.4900(2) 0.43232(15) 0.4861(4) 0.1028(16) Uani 1 1 d . . . . .
H16 H 0.487249 0.415514 0.553474 0.123 Uiso 1 1 calc R U . . .
C17 C 0.45326(19) 0.43645(17) 0.4474(5) 0.1038(16) Uani 1 1 d . U . . .
H17 H 0.425207 0.421445 0.487871 0.125 Uiso 1 1 calc R U . . .
C18 C 0.45661(16) 0.46177(18) 0.3518(5) 0.1019(15) Uani 1 1 d . . . . .
H18 H 0.431237 0.464525 0.328291 0.122 Uiso 1 1 calc R U . . .
C19 C 0.49769(14) 0.48361(15) 0.2887(4) 0.0803(11) Uani 1 1 d . . . . .
H19 H 0.500034 0.501307 0.223450 0.096 Uiso 1 1 calc R U . . .
C20 C 0.57998(11) 0.52546(11) 0.1043(3) 0.0542(7) Uani 1 1 d . . . . .
H20 H 0.567221 0.546242 0.115229 0.065 Uiso 1 1 calc R U . . .
Br21 Br 0.63778(2) 0.55830(2) 0.01641(3) 0.06392(14) Uani 1 1 d . . . . .
Br22 Br 0.53504(2) 0.47063(2) 0.01750(3) 0.06559(15) Uani 1 1 d . . . . .
Br23 Br 0.54600(2) 0.61090(2) 0.14881(4) 0.08778(18) Uani 1 1 d . . . . .
O1A O 0.3670(3) 0.5451(3) 0.4280(6) 0.170(3) Uani 0.75 1 d . U P . .
C2A C 0.3509(6) 0.5249(5) 0.3313(10) 0.187(4) Uani 0.75 1 d . U P . .
H2A H 0.319114 0.503925 0.326996 0.224 Uiso 0.75 1 calc R U P . .
C3A C 0.3756(5) 0.5312(5) 0.2375(9) 0.179(4) Uani 0.75 1 d . U P . .
H3A H 0.372058 0.500915 0.216213 0.215 Uiso 0.75 1 calc R U P . .
C4A C 0.4206(6) 0.5589(7) 0.2735(13) 0.240(6) Uani 0.75 1 d . U P . .
H4AA H 0.440328 0.549467 0.235082 0.360 Uiso 0.75 1 calc R U P . .
H4AB H 0.422443 0.555924 0.356367 0.360 Uiso 0.75 1 calc R U P . .
H4AC H 0.430734 0.590752 0.254396 0.360 Uiso 0.75 1 calc R U P . .
C5A C 0.3663(5) 0.5500(5) 0.1341(10) 0.183(4) Uani 0.75 1 d . U P . .
H5AA H 0.366458 0.578277 0.153516 0.274 Uiso 0.75 1 calc R U P . .
H5AB H 0.336328 0.527795 0.103281 0.274 Uiso 0.75 1 calc R U P . .
H5AC H 0.389850 0.556513 0.076641 0.274 Uiso 0.75 1 calc R U P . .

loop_
_atom_site_aniso_label
_atom_site_aniso_U_11
_atom_site_aniso_U_22
_atom_site_aniso_U_33
_atom_site_aniso_U_23
_atom_site_aniso_U_13
_atom_site_aniso_U_12
P1 0.0527(4) 0.0541(4) 0.0411(4) -0.0011(3) 0.0045(3) 0.0185(3)
C2 0.080(2) 0.068(2) 0.0452(16) 0.0017(14) 0.0040(15) 0.0383(18)
C3 0.086(3) 0.099(3) 0.072(2) -0.004(2) -0.001(2) 0.054(2)
C4 0.129(4) 0.149(5) 0.100(4) -0.014(4) -0.005(3) 0.098(4)
C5 0.186(6) 0.139(5) 0.103(4) -0.012(4) 0.001(4) 0.121(5)
C6 0.177(5) 0.082(3) 0.097(4) -0.004(3) 0.008(4) 0.075(4)
C7 0.111(3) 0.073(2) 0.068(2) -0.0013(19) 0.008(2) 0.043(2)
C8 0.0515(16) 0.0691(19) 0.0420(15) -0.0053(13) 0.0020(12) 0.0211(15)
C9 0.085(3) 0.087(3) 0.056(2) -0.0074(18) -0.0141(18) 0.038(2)
C10 0.080(3) 0.121(4) 0.062(2) -0.018(2) -0.021(2) 0.046(3)
C11 0.067(2) 0.101(3) 0.068(2) -0.032(2) -0.0074(18) 0.025(2)
C12 0.065(2) 0.065(2) 0.072(2) -0.0153(17) 0.0046(17) 0.0170(17)
C13 0.0584(18) 0.0640(19) 0.0544(18) -0.0055(14) 0.0009(14) 0.0216(16)
C14 0.0616(19) 0.0528(17) 0.0525(17) -0.0091(13) 0.0135(14) 0.0115(15)
C15 0.103(3) 0.067(2) 0.064(2) 0.0053(18) 0.027(2) 0.027(2)
C16 0.132(4) 0.062(2) 0.077(3) 0.004(2) 0.046(3) 0.021(3)
C17 0.091(3) 0.078(3) 0.104(3) -0.024(2) 0.041(2) 0.013(2)
C18 0.068(2) 0.102(3) 0.109(3) -0.027(3) 0.026(2) 0.022(2)
C19 0.063(2) 0.079(3) 0.079(3) -0.016(2) 0.0139(18) 0.0209(19)
C20 0.0543(16) 0.0565(17) 0.0447(15) -0.0047(12) 0.0017(12) 0.0223(14)
Br21 0.0639(2) 0.0689(2) 0.0492(2) 0.00666(14) 0.00848(14) 0.02589(17)
Br22 0.0650(2) 0.0701(2) 0.0541(2) -0.01417(15) -0.00772(15) 0.02801(18)
Br23 0.1080(4) 0.0785(3) 0.0820(3) -0.0294(2) -0.0333(2) 0.0505(3)
O1A 0.211(7) 0.211(7) 0.110(4) -0.014(5) -0.007(5) 0.121(6)
C2A 0.224(10) 0.218(10) 0.112(6) -0.015(7) 0.007(6) 0.106(8)
C3A 0.228(10) 0.220(10) 0.093(5) -0.037(6) -0.006(6) 0.115(8)
C4A 0.232(11) 0.304(16) 0.171(11) -0.034(11) 0.001(9) 0.124(12)
C5A 0.239(11) 0.240(12) 0.120(7) -0.010(7) 0.007(7) 0.158(10)

loop_
_atom_type_symbol
_atom_type_description
_atom_type_scat_dispersion_real
_atom_type_scat_dispersion_imag
_atom_type_scat_source
C C 0.0181 0.0091 'International Tables Vol C Tables 4.2.6.8 and 6.1.1.4'
H H 0.0000 0.0000 'International Tables Vol C Tables 4.2.6.8 and 6.1.1.4'
Br Br -0.6763 1.2805 'International Tables Vol C Tables 4.2.6.8 and 6.1.1.4'
O O 0.0492 0.0322 'International Tables Vol C Tables 4.2.6.8 and 6.1.1.4'
P P 0.2955 0.4335 'International Tables Vol C Tables 4.2.6.8 and 6.1.1.4'

loop_
_geom_angle_atom_site_label_1
_geom_angle_atom_site_label_2
_geom_angle_atom_site_label_3
_geom_angle
_geom_angle_site_symmetry_1
_geom_angle_site_symmetry_3
_geom_angle_publ_flag
C2 P1 C14 110.10(17) . . ?
C2 P1 C8 109.19(17) . . ?
C14 P1 C8 109.82(15) . . ?
C2 P1 C20 109.19(15) . . ?
C14 P1 C20 108.25(17) . . ?
C8 P1 C20 110.28(15) . . ?
C7 C2 C3 119.7(4) . . ?
C7 C2 P1 120.8(3) . . ?
C3 C2 P1 119.4(3) . . ?
C4 C3 C2 120.5(5) . . ?
C4 C3 H3 119.8 . . ?
C2 C3 H3 119.8 . . ?
C5 C4 C3 119.1(6) . . ?
C5 C4 H4 120.5 . . ?
C3 C4 H4 120.5 . . ?
C4 C5 C6 121.7(6) . . ?
C4 C5 H5 119.2 . . ?
C6 C5 H5 119.2 . . ?
C7 C6 C5 119.6(6) . . ?
C7 C6 H6 120.2 . . ?
C5 C6 H6 120.2 . . ?
C6 C7 C2 119.5(5) . . ?
C6 C7 H7 120.3 . . ?
C2 C7 H7 120.3 . . ?
C13 C8 C9 120.2(3) . . ?
C13 C8 P1 121.7(3) . . ?
C9 C8 P1 117.9(3) . . ?
C8 C9 C10 118.8(4) . . ?
C8 C9 H9 120.6 . . ?
C10 C9 H9 120.6 . . ?
C11 C10 C9 120.7(4) . . ?
C11 C10 H10 119.7 . . ?
C9 C10 H10 119.7 . . ?
C10 C11 C12 120.6(4) . . ?
C10 C11 H11 119.7 . . ?
C12 C11 H11 119.7 . . ?
C11 C12 C13 120.0(4) . . ?
C11 C12 H12 120.0 . . ?
C13 C12 H12 120.0 . . ?
C8 C13 C12 119.6(4) . . ?
C8 C13 H13 120.2 . . ?
C12 C13 H13 120.2 . . ?
C19 C14 C15 120.1(4) . . ?
C19 C14 P1 121.9(3) . . ?
C15 C14 P1 117.9(3) . . ?
C14 C15 C16 118.7(5) . . ?
C14 C15 H15 120.6 . . ?
C16 C15 H15 120.6 . . ?
C17 C16 C15 119.3(5) . . ?
C17 C16 H16 120.4 . . ?
C15 C16 H16 120.4 . . ?
C18 C17 C16 121.7(5) . . ?
C18 C17 H17 119.1 . . ?
C16 C17 H17 119.1 . . ?
C17 C18 C19 120.2(6) . . ?
C17 C18 H18 119.9 . . ?
C19 C18 H18 119.9 . . ?
C14 C19 C18 120.0(5) . . ?
C14 C19 H19 120.0 . . ?
C18 C19 H19 120.0 . . ?
P1 C20 Br21 111.15(17) . . ?
P1 C20 Br22 109.43(16) . . ?
Br21 C20 Br22 109.67(15) . . ?
P1 C20 H20 108.9 . . ?
Br21 C20 H20 108.9 . . ?
Br22 C20 H20 108.9 . . ?
O1A C2A C3A 125.0(15) . . ?
O1A C2A H2A 117.5 . . ?
C3A C2A H2A 117.5 . . ?
C2A C3A C4A 104.2(12) . . ?
C2A C3A C5A 119.6(14) . . ?
C4A C3A C5A 110.8(15) . . ?
C2A C3A H3A 107.2 . . ?
C4A C3A H3A 107.2 . . ?
C5A C3A H3A 107.2 . . ?
C3A C4A H4AA 109.5 . . ?
C3A C4A H4AB 109.5 . . ?
H4AA C4A H4AB 109.5 . . ?
C3A C4A H4AC 109.5 . . ?
H4AA C4A H4AC 109.5 . . ?
H4AB C4A H4AC 109.5 . . ?
C3A C5A H5AA 109.5 . . ?
C3A C5A H5AB 109.5 . . ?
H5AA C5A H5AB 109.5 . . ?
C3A C5A H5AC 109.5 . . ?
H5AA C5A H5AC 109.5 . . ?
H5AB C5A H5AC 109.5 . . ?

loop_
_geom_bond_atom_site_label_1
_geom_bond_atom_site_label_2
_geom_bond_distance
_geom_bond_site_symmetry_2
_geom_bond_publ_flag
P1 C2 1.792(4) . ?
P1 C14 1.796(3) . ?
P1 C8 1.797(3) . ?
P1 C20 1.815(3) . ?
C2 C7 1.379(6) . ?
C2 C3 1.384(6) . ?
C3 C4 1.383(7) . ?
C3 H3 0.9300 . ?
C4 C5 1.340(9) . ?
C4 H4 0.9300 . ?
C5 C6 1.385(9) . ?
C5 H5 0.9300 . ?
C6 C7 1.374(7) . ?
C6 H6 0.9300 . ?
C7 H7 0.9300 . ?
C8 C13 1.378(5) . ?
C8 C9 1.392(5) . ?
C9 C10 1.397(6) . ?
C9 H9 0.9300 . ?
C10 C11 1.356(7) . ?
C10 H10 0.9300 . ?
C11 C12 1.370(6) . ?
C11 H11 0.9300 . ?
C12 C13 1.393(5) . ?
C12 H12 0.9300 . ?
C13 H13 0.9300 . ?
C14 C19 1.380(6) . ?
C14 C15 1.392(6) . ?
C15 C16 1.415(6) . ?
C15 H15 0.9300 . ?
C16 C17 1.365(8) . ?
C16 H16 0.9300 . ?
C17 C18 1.351(8) . ?
C17 H17 0.9300 . ?
C18 C19 1.384(6) . ?
C18 H18 0.9300 . ?
C19 H19 0.9300 . ?
C20 Br21 1.945(3) . ?
C20 Br22 1.951(3) . ?
C20 H20 0.9800 . ?
O1A C2A 1.266(13) . ?
C2A C3A 1.305(16) . ?
C2A H2A 0.9300 . ?
C3A C4A 1.367(18) . ?
C3A C5A 1.444(16) . ?
C3A H3A 0.9800 . ?
C4A H4AA 0.9600 . ?
C4A H4AB 0.9600 . ?
C4A H4AC 0.9600 . ?
C5A H5AA 0.9600 . ?
C5A H5AB 0.9600 . ?
C5A H5AC 0.9600 . ?
